data_7218494
loop_
_publ_author_name
'Trajkovic, Milos'
'Balanac, Vesna'
'Ferjancic, Zorana'
'Saicic, Radomir Nikola'

_publ_section_title
;
 Total synthesis of (+)-swainsonine and (+)-epi-swainsonine
;
_journal_name_full 'RSC Adv.'
_journal_paper_doi 10.1039/C4RA11978A
_journal_year 2014
_chemical_absolute_configuration unk
_chemical_compound_source synthetic
_chemical_formula_moiety 'C16 H21 N O5'
_chemical_formula_structural 'C16 H21 N O5'
_chemical_formula_sum 'C16 H21 N O5'
_chemical_formula_weight 307.34
_chemical_melting_point ?
_chemical_name_common
;
        name
;
_chemical_name_systematic
;
 ?
;
_space_group_crystal_system orthorhombic
_space_group_IT_number 19
_space_group_name_Hall 'P 2ac 2ab'
_space_group_name_H-M_alt 'P 21 21 21'
_symmetry_space_group_name_Hall 'P 2ac 2ab'
_symmetry_space_group_name_H-M 'P 21 21 21'
_atom_sites_solution_hydrogens mixed
_atom_sites_solution_primary direct
_atom_sites_solution_secondary direct
_audit_creation_date 2013-10-21T10:56:40-00:00
_audit_creation_method 'WinGX routine CIF_UPDATE'
_cell_angle_alpha 90
_cell_angle_beta 90
_cell_angle_gamma 90
_cell_formula_units_Z 4
_cell_length_a 5.3218(2)
_cell_length_b 13.3020(5)
_cell_length_c 21.7280(7)
_cell_measurement_reflns_used 4705
_cell_measurement_temperature 294(2)
_cell_measurement_theta_max 28.445
_cell_measurement_theta_min 3.74
_cell_volume 1538.14(10)
_computing_cell_refinement 'CrysAlisPro (Agilent Technologies, 2013)'
_computing_data_collection 'CrysAlisPro (Agilent Technologies, 2013)'
_computing_data_reduction 'CrysAlisPro (Agilent Technologies, 2013)'
_computing_molecular_graphics 'ORTEP-3 for Windows (Farrugia, 1997)'
_computing_publication_material 'SHELXLE (H\"ubschle et al., 2011)'
_computing_structure_refinement 'SHELXL-2012 (Sheldrick, 2012)'
_computing_structure_solution 'SIR92 (Altomare et al., 1993)'
_diffrn_ambient_temperature 294(2)
_diffrn_detector 'CCD area detector'
_diffrn_detector_area_resol_mean 16.328
_diffrn_detector_type 'Sapphire3 (Agilent Technologies)'
_diffrn_measured_fraction_theta_full 0.996
_diffrn_measured_fraction_theta_max 0.997
_diffrn_measurement_device '\k-geometry diffractometer'
_diffrn_measurement_device_type 'Gemini S (Agilent Technologies)'
_diffrn_measurement_method '\w scans'
_diffrn_measurement_specimen_support 'glass fiber'
_diffrn_orient_matrix_UB_11 -0.0610234
_diffrn_orient_matrix_UB_12 0.0411687
_diffrn_orient_matrix_UB_13 -0.0143813
_diffrn_orient_matrix_UB_21 0.0460728
_diffrn_orient_matrix_UB_22 -0.0161111
_diffrn_orient_matrix_UB_23 -0.0289952
_diffrn_orient_matrix_UB_31 -0.1092739
_diffrn_orient_matrix_UB_32 -0.0297773
_diffrn_orient_matrix_UB_33 -0.0041882
_diffrn_radiation_collimation '0.8 mm'
_diffrn_radiation_monochromator graphite
_diffrn_radiation_probe x-ray
_diffrn_radiation_type MoK\a
_diffrn_radiation_wavelength 0.71073
_diffrn_reflns_av_R_equivalents 0.0187
_diffrn_reflns_av_unetI/netI 0.0265
_diffrn_reflns_Laue_measured_fraction_full 0.996
_diffrn_reflns_Laue_measured_fraction_max 0.997
_diffrn_reflns_limit_h_max 6
_diffrn_reflns_limit_h_min -6
_diffrn_reflns_limit_k_max 16
_diffrn_reflns_limit_k_min -16
_diffrn_reflns_limit_l_max 25
_diffrn_reflns_limit_l_min -27
_diffrn_reflns_number 12379
_diffrn_reflns_point_group_measured_fraction_full 0.998
_diffrn_reflns_point_group_measured_fraction_max 0.999
_diffrn_reflns_theta_full 25.242
_diffrn_reflns_theta_max 26.318
_diffrn_reflns_theta_min 3.203
_diffrn_source 'fine focus sealed X-ray tube'
_diffrn_source_current 50
_diffrn_source_power 1.6
_diffrn_source_type 'Enhance (Mo) (Agilent Technologies)'
_diffrn_source_voltage 40
_exptl_absorpt_coefficient_mu 0.099
_exptl_absorpt_correction_T_max 1
_exptl_absorpt_correction_T_min 0.9824
_exptl_absorpt_correction_type multi-scan
_exptl_absorpt_process_details
;
 Empirical absorption correction using spherical harmonics,
 implemented in SCALE3 ABSPACK scaling algorithm using CrysAlisPro
 (Agilent Technologies,2013).
;
_exptl_crystal_colour colourless
_exptl_crystal_density_diffrn 1.327
_exptl_crystal_description prism
_exptl_crystal_F_000 656
_exptl_crystal_size_max 0.64
_exptl_crystal_size_mid 0.24
_exptl_crystal_size_min 0.24
_refine_diff_density_max 0.127
_refine_diff_density_min -0.141
_refine_diff_density_rms 0.026
_refine_ls_abs_structure_details
;
 Flack x determined using 1144 quotients [(I+)-(I-)]/[(I+)+(I-)]
 (Parsons and Flack (2004), Acta Cryst. A60, s61).
;
_refine_ls_abs_structure_Flack -0.9(3)
_refine_ls_extinction_method none
_refine_ls_goodness_of_fit_ref 1.123
_refine_ls_hydrogen_treatment mixed
_refine_ls_matrix_type full
_refine_ls_number_parameters 205
_refine_ls_number_reflns 3133
_refine_ls_number_restraints 0
_refine_ls_restrained_S_all 1.123
_refine_ls_R_factor_all 0.0385
_refine_ls_R_factor_gt 0.0355
_refine_ls_shift/su_max 0
_refine_ls_shift/su_mean 0
_refine_ls_structure_factor_coef Fsqd
_refine_ls_weighting_details
;
 w=1/[\s^2^(Fo^2^)+(0.0398P)^2^+0.1523P]
 where P=(Fo^2^+2Fc^2^)/3
;
_refine_ls_weighting_scheme calc
_refine_ls_wR_factor_gt 0.0828
_refine_ls_wR_factor_ref 0.0846
_reflns_number_gt 2958
_reflns_number_total 3133
_reflns_threshold_expression 'I > 2\s(I)'
_cod_data_source_file c4ra11978a2.cif
_cod_data_source_block vb-iii-462_1553_nc
_cod_depositor_comments
;
The following automatic conversions were performed:

'_chemical_melting_point' value 'not measured' was changed to '?' -
the value is undefined or not given.

Automatic conversion script
Id: cif_fix_values 2827 2014-09-09 07:05:25Z andrius 
;
_cod_original_cell_volume 1538.15(10)
_cod_database_code 7218494

loop_
_space_group_symop_operation_xyz
'x, y, z'
'-x+1/2, -y, z+1/2'
'x+1/2, -y+1/2, -z'
'-x, y+1/2, -z+1/2'

loop_
_atom_site_label
_atom_site_type_symbol
_atom_site_fract_x
_atom_site_fract_y
_atom_site_fract_z
_atom_site_U_iso_or_equiv
_atom_site_adp_type
_atom_site_occupancy
_atom_site_calc_flag
O4 O 0.2591(3) 0.20156(11) 0.36158(6) 0.0475(4) Uani 1 d
O3 O 0.4663(3) 0.19928(11) 0.15038(6) 0.0432(4) Uani 1 d
O2 O 0.8979(3) 0.44841(11) 0.26722(8) 0.0504(4) Uani 1 d
O1 O 0.7245(3) 0.33345(10) 0.17612(6) 0.0378(3) Uani 1 d
N5 N 0.5497(3) 0.21924(11) 0.28849(7) 0.0379(4) Uani 1 d
O5 O 0.4140(4) 0.06381(11) 0.31401(7) 0.0577(5) Uani 1 d
C7A C 0.8621(4) 0.27908(15) 0.22169(9) 0.0369(4) Uani 1 d
H7A H 1.0361 0.2665 0.2091 0.044 Uiso 1 calc
C6 C 0.5822(4) 0.32636(14) 0.30203(9) 0.0398(5) Uani 1 d
H8A H 0.5701 0.3394 0.3459 0.048 Uiso 1 calc
H8B H 0.4588 0.3669 0.2805 0.048 Uiso 1 calc
C2 C 0.6164(4) 0.27903(16) 0.12669(8) 0.0398(5) Uani 1 d
C1' C 0.2058(4) 0.10268(16) 0.45621(9) 0.0385(4) Uani 1 d
C3 C 0.4386(5) 0.35115(19) 0.09645(11) 0.0587(6) Uani 1 d
H3A H 0.5291 0.4097 0.0832 0.088 Uiso 1 calc
H3B H 0.3107 0.3705 0.1253 0.088 Uiso 1 calc
H3C H 0.362 0.3194 0.0615 0.088 Uiso 1 calc
C7 C 0.8468(4) 0.34650(15) 0.27817(9) 0.0394(5) Uani 1 d
H7 H 0.9671 0.3217 0.3088 0.047 Uiso 1 calc
C13 C 0.4102(4) 0.15416(15) 0.32048(8) 0.0387(5) Uani 1 d
C4A C 0.7280(4) 0.18297(14) 0.24140(9) 0.0389(5) Uani 1 d
H14 H 0.8493 0.1373 0.2606 0.047 Uiso 1 calc
C4 C 0.6033(5) 0.13055(15) 0.18789(9) 0.0471(6) Uani 1 d
H4A H 0.7305 0.0975 0.1631 0.056 Uiso 1 calc
H4B H 0.49 0.0794 0.2034 0.056 Uiso 1 calc
C2' C 0.0906(5) 0.02541(17) 0.48722(11) 0.0549(6) Uani 1 d
H2' H -0.0502 -0.0054 0.4702 0.066 Uiso 1 calc
C1 C 0.8153(5) 0.2405(2) 0.08255(11) 0.0604(7) Uani 1 d
H1A H 0.7384 0.1972 0.0526 0.091 Uiso 1 calc
H1B H 0.9401 0.2036 0.1051 0.091 Uiso 1 calc
H1C H 0.8932 0.2963 0.062 0.091 Uiso 1 calc
C6' C 0.4147(5) 0.14682(19) 0.48178(11) 0.0522(6) Uani 1 d
H6' H 0.4953 0.1991 0.4613 0.063 Uiso 1 calc
C5 C 0.0937(4) 0.13796(19) 0.39634(10) 0.0534(6) Uani 1 d
H5A H 0.0503 0.0798 0.3716 0.064 Uiso 1 calc
H5B H -0.0602 0.1744 0.4049 0.064 Uiso 1 calc
C4' C 0.3873(7) 0.0371(2) 0.56821(12) 0.0700(9) Uani 1 d
H4' H 0.448 0.0152 0.606 0.084 Uiso 1 calc
C5' C 0.5053(5) 0.1135(2) 0.53804(12) 0.0649(7) Uani 1 d
H5' H 0.6469 0.1434 0.5552 0.078 Uiso 1 calc
C3' C 0.1812(7) -0.0070(2) 0.54318(13) 0.0717(9) Uani 1 d
H3' H 0.1012 -0.0591 0.5638 0.086 Uiso 1 calc
H1 H 0.804(6) 0.469(2) 0.2359(13) 0.068(9) Uiso 1 d

loop_
_atom_site_aniso_label
_atom_site_aniso_U_11
_atom_site_aniso_U_22
_atom_site_aniso_U_33
_atom_site_aniso_U_23
_atom_site_aniso_U_13
_atom_site_aniso_U_12
O4 0.0577(9) 0.0459(8) 0.0391(7) 0.0081(7) 0.0090(7) -0.0006(7)
O3 0.0491(8) 0.0447(8) 0.0358(7) -0.0013(7) 0.0033(6) -0.0142(7)
O2 0.0633(10) 0.0410(8) 0.0468(9) -0.0002(7) -0.0087(8) -0.0176(8)
O1 0.0460(8) 0.0351(7) 0.0323(7) 0.0016(6) -0.0069(6) -0.0049(6)
N5 0.0539(10) 0.0278(7) 0.0321(8) -0.0012(7) 0.0044(7) -0.0006(8)
O5 0.0898(13) 0.0325(8) 0.0510(9) 0.0045(7) 0.0048(9) -0.0097(9)
C7A 0.0339(10) 0.0407(10) 0.0363(10) 0.0019(9) -0.0027(8) 0.0022(8)
C6 0.0539(12) 0.0305(9) 0.0350(10) -0.0050(8) 0.0025(9) -0.0022(9)
C2 0.0433(11) 0.0472(11) 0.0290(9) -0.0003(9) -0.0013(9) -0.0117(10)
C1' 0.0417(10) 0.0392(10) 0.0345(10) -0.0008(9) 0.0081(9) 0.0032(9)
C3 0.0573(14) 0.0692(15) 0.0497(13) 0.0145(12) -0.0152(11) -0.0138(13)
C7 0.0445(11) 0.0371(10) 0.0367(10) 0.0013(9) -0.0093(9) -0.0019(9)
C13 0.0527(12) 0.0338(10) 0.0295(9) 0.0045(8) -0.0063(9) -0.0028(10)
C4A 0.0498(11) 0.0309(9) 0.0359(10) 0.0012(8) 0.0024(9) 0.0084(9)
C4 0.0695(15) 0.0328(10) 0.0389(11) -0.0067(9) 0.0109(11) -0.0026(11)
C2' 0.0662(16) 0.0487(12) 0.0499(13) 0.0038(11) 0.0095(12) -0.0080(12)
C1 0.0628(15) 0.0765(17) 0.0419(12) -0.0091(12) 0.0149(11) -0.0178(13)
C6' 0.0520(13) 0.0551(13) 0.0494(12) 0.0060(11) -0.0009(11) -0.0038(12)
C5 0.0475(13) 0.0694(15) 0.0433(12) 0.0127(11) 0.0017(11) -0.0098(12)
C4' 0.107(2) 0.0656(17) 0.0372(12) 0.0042(12) -0.0011(15) 0.0312(18)
C5' 0.0672(17) 0.0734(18) 0.0543(15) -0.0093(13) -0.0162(13) 0.0130(15)
C3' 0.104(3) 0.0586(16) 0.0522(14) 0.0175(13) 0.0165(17) 0.0016(17)

loop_
_atom_type_symbol
_atom_type_description
_atom_type_scat_dispersion_real
_atom_type_scat_dispersion_imag
_atom_type_scat_source
C C 0.0033 0.0016 'International Tables Vol C Tables 4.2.6.8 and 6.1.1.4'
H H 0 0 'International Tables Vol C Tables 4.2.6.8 and 6.1.1.4'
N N 0.0061 0.0033 'International Tables Vol C Tables 4.2.6.8 and 6.1.1.4'
O O 0.0106 0.006 'International Tables Vol C Tables 4.2.6.8 and 6.1.1.4'

loop_
_geom_angle_atom_site_label_1
_geom_angle_atom_site_label_2
_geom_angle_atom_site_label_3
_geom_angle
C13 O4 C5 115.83(17)
C2 O3 C4 113.40(17)
C7 O2 H1 108.3(18)
C2 O1 C7A 118.35(15)
C13 N5 C6 126.26(17)
C13 N5 C4A 120.41(16)
C6 N5 C4A 112.40(16)
O1 C7A C7 103.48(15)
O1 C7A C4A 112.27(16)
C7 C7A C4A 104.02(16)
O1 C7A H7A 112.2
C7 C7A H7A 112.2
C4A C7A H7A 112.2
N5 C6 C7 102.22(17)
N5 C6 H8A 111.3
C7 C6 H8A 111.3
N5 C6 H8B 111.3
C7 C6 H8B 111.3
H8A C6 H8B 109.2
O1 C2 O3 109.53(14)
O1 C2 C3 105.16(17)
O3 C2 C3 106.30(17)
O1 C2 C1 111.62(18)
O3 C2 C1 111.60(18)
C3 C2 C1 112.31(19)
C2' C1' C6' 118.8(2)
C2' C1' C5 118.7(2)
C6' C1' C5 122.4(2)
C2 C3 H3A 109.5
C2 C3 H3B 109.5
H3A C3 H3B 109.5
C2 C3 H3C 109.5
H3A C3 H3C 109.5
H3B C3 H3C 109.5
O2 C7 C7A 114.97(17)
O2 C7 C6 114.01(18)
C7A C7 C6 102.73(16)
O2 C7 H7 108.3
C7A C7 H7 108.3
C6 C7 H7 108.3
O5 C13 N5 125.0(2)
O5 C13 O4 123.23(19)
N5 C13 O4 111.76(16)
N5 C4A C4 113.72(19)
N5 C4A C7A 102.80(14)
C4 C4A C7A 112.11(16)
N5 C4A H14 109.3
C4 C4A H14 109.3
C7A C4A H14 109.3
O3 C4 C4A 111.66(16)
O3 C4 H4A 109.3
C4A C4 H4A 109.3
O3 C4 H4B 109.3
C4A C4 H4B 109.3
H4A C4 H4B 107.9
C1' C2' C3' 120.7(3)
C1' C2' H2' 119.6
C3' C2' H2' 119.6
C2 C1 H1A 109.5
C2 C1 H1B 109.5
H1A C1 H1B 109.5
C2 C1 H1C 109.5
H1A C1 H1C 109.5
H1B C1 H1C 109.5
C1' C6' C5' 120.1(2)
C1' C6' H6' 120
C5' C6' H6' 120
O4 C5 C1' 113.27(18)
O4 C5 H5A 108.9
C1' C5 H5A 108.9
O4 C5 H5B 108.9
C1' C5 H5B 108.9
H5A C5 H5B 107.7
C3' C4' C5' 120.1(2)
C3' C4' H4' 119.9
C5' C4' H4' 119.9
C4' C5' C6' 120.1(3)
C4' C5' H5' 119.9
C6' C5' H5' 119.9
C4' C3' C2' 120.1(3)
C4' C3' H3' 119.9
C2' C3' H3' 119.9

loop_
_geom_bond_atom_site_label_1
_geom_bond_atom_site_label_2
_geom_bond_distance
O4 C13 1.357(2)
O4 C5 1.436(3)
O3 C2 1.424(2)
O3 C4 1.425(3)
O2 C7 1.403(2)
O2 H1 0.89(3)
O1 C2 1.417(2)
O1 C7A 1.428(2)
N5 C13 1.336(3)
N5 C6 1.465(2)
N5 C4A 1.476(3)
O5 C13 1.210(2)
C7A C7 1.522(3)
C7A C4A 1.526(3)
C7A H7A 0.98
C6 C7 1.524(3)
C6 H8A 0.97
C6 H8B 0.97
C2 C3 1.499(3)
C2 C1 1.517(3)
C1' C2' 1.373(3)
C1' C6' 1.375(3)
C1' C5 1.506(3)
C3 H3A 0.96
C3 H3B 0.96
C3 H3C 0.96
C7 H7 0.98
C4A C4 1.510(3)
C4A H14 0.98
C4 H4A 0.97
C4 H4B 0.97
C2' C3' 1.377(4)
C2' H2' 0.93
C1 H1A 0.96
C1 H1B 0.96
C1 H1C 0.96
C6' C5' 1.387(3)
C6' H6' 0.93
C5 H5A 0.97
C5 H5B 0.97
C4' C3' 1.357(5)
C4' C5' 1.363(4)
C4' H4' 0.93
C5' H5' 0.93
C3' H3' 0.93

loop_
_geom_torsion_atom_site_label_1
_geom_torsion_atom_site_label_2
_geom_torsion_atom_site_label_3
_geom_torsion_atom_site_label_4
_geom_torsion
C2 O1 C7A C7 -155.62(16)
C2 O1 C7A C4A -44.1(2)
C13 N5 C6 C7 149.6(2)
C4A N5 C6 C7 -19.3(2)
C7A O1 C2 O3 53.0(2)
C7A O1 C2 C3 166.91(17)
C7A O1 C2 C1 -71.1(2)
C4 O3 C2 O1 -58.9(2)
C4 O3 C2 C3 -172.07(17)
C4 O3 C2 C1 65.2(2)
O1 C7A C7 O2 -46.6(2)
C4A C7A C7 O2 -164.10(18)
O1 C7A C7 C6 77.81(17)
C4A C7A C7 C6 -39.67(19)
N5 C6 C7 O2 160.65(17)
N5 C6 C7 C7A 35.60(18)
C6 N5 C13 O5 -168.7(2)
C4A N5 C13 O5 -0.7(3)
C6 N5 C13 O4 11.7(3)
C4A N5 C13 O4 179.77(16)
C5 O4 C13 O5 -2.2(3)
C5 O4 C13 N5 177.40(17)
C13 N5 C4A C4 64.0(2)
C6 N5 C4A C4 -126.42(18)
C13 N5 C4A C7A -174.61(17)
C6 N5 C4A C7A -5.0(2)
O1 C7A C4A N5 -83.73(19)
C7 C7A C4A N5 27.48(19)
O1 C7A C4A C4 38.8(2)
C7 C7A C4A C4 150.00(17)
C2 O3 C4 C4A 57.5(2)
N5 C4A C4 O3 70.0(2)
C7A C4A C4 O3 -46.1(2)
C6' C1' C2' C3' 0.5(4)
C5 C1' C2' C3' -177.7(2)
C2' C1' C6' C5' -0.2(3)
C5 C1' C6' C5' 177.9(2)
C13 O4 C5 C1' 91.2(2)
C2' C1' C5 O4 -166.4(2)
C6' C1' C5 O4 15.6(3)
C3' C4' C5' C6' 0.3(4)
C1' C6' C5' C4' -0.1(4)
C5' C4' C3' C2' -0.1(4)
C1' C2' C3' C4' -0.3(4)
